data_7036213
loop_
_publ_author_name
'Chen, Hsiao Wei'
'Andy Hor, T. S.'
'Pattacini, Roberto'
'Braunstein, Pierre'

_publ_section_title
;
 Unexpected synthesis of an Au2In2 tetrametallatricyclic complex from
 \a-aminophosphines and formation of Au-In-P and Ag-In-P nanomaterials.
;
_journal_issue 37
_journal_name_full 'Dalton transactions (Cambridge, England : 2003)'
_journal_page_first 16242
_journal_page_last 16246
_journal_paper_doi 10.1039/c5dt02457a
_journal_volume 44
_journal_year 2015
_chemical_formula_sum 'C82 H80 Au2 F6 In2 O22 P6 S4'
_chemical_formula_weight 2469.09
_chemical_name_systematic
; 
 ? 
;
_space_group_IT_number 14
_symmetry_cell_setting monoclinic
_symmetry_space_group_name_Hall '-P 2yn'
_symmetry_space_group_name_H-M 'P 1 21/n 1'
_atom_sites_solution_hydrogens geom
_atom_sites_solution_primary direct
_atom_sites_solution_secondary difmap
_audit_creation_method SHELXL-97
_audit_update_record
;
2015-06-26 deposited with the CCDC.
2015-08-19 downloaded from the CCDC.
;
_cell_angle_alpha 90.00
_cell_angle_beta 91.4340(10)
_cell_angle_gamma 90.00
_cell_formula_units_Z 2
_cell_length_a 13.0061(6)
_cell_length_b 26.0157(12)
_cell_length_c 14.5344(6)
_cell_measurement_temperature 223(2)
_cell_volume 4916.4(4)
_computing_cell_refinement 'Bruker SMART'
_computing_data_collection 'Bruker SMART'
_computing_data_reduction 'Bruker SMART'
_computing_molecular_graphics 'Bruker SHELXTL'
_computing_publication_material 'Bruker SHELXTL'
_computing_structure_refinement 'SHELXL-97 (Sheldrick, 1997)'
_computing_structure_solution 'SHELXS-97 (Sheldrick, 1990)'
_diffrn_ambient_temperature 223(2)
_diffrn_measured_fraction_theta_full 0.999
_diffrn_measured_fraction_theta_max 0.999
_diffrn_measurement_device_type 'CCD area detector'
_diffrn_measurement_method 'phi and omega scans'
_diffrn_radiation_monochromator graphite
_diffrn_radiation_source 'fine-focus sealed tube'
_diffrn_radiation_type MoK\a
_diffrn_radiation_wavelength 0.71073
_diffrn_reflns_av_R_equivalents 0.0289
_diffrn_reflns_av_sigmaI/netI 0.0316
_diffrn_reflns_limit_h_max 15
_diffrn_reflns_limit_h_min -15
_diffrn_reflns_limit_k_max 29
_diffrn_reflns_limit_k_min -30
_diffrn_reflns_limit_l_max 17
_diffrn_reflns_limit_l_min -15
_diffrn_reflns_number 28276
_diffrn_reflns_theta_full 25.00
_diffrn_reflns_theta_max 25.00
_diffrn_reflns_theta_min 1.57
_exptl_absorpt_coefficient_mu 3.696
_exptl_absorpt_correction_T_max 0.7088
_exptl_absorpt_correction_T_min 0.4466
_exptl_absorpt_correction_type multi-scan
_exptl_absorpt_process_details 'Sadabs, (Sheldrick 2001)'
_exptl_crystal_colour Colourless
_exptl_crystal_density_diffrn 1.668
_exptl_crystal_density_method 'not measured'
_exptl_crystal_description Block
_exptl_crystal_F_000 2424
_exptl_crystal_size_max 0.26
_exptl_crystal_size_mid 0.10
_exptl_crystal_size_min 0.10
_refine_diff_density_max 1.378
_refine_diff_density_min -0.860
_refine_diff_density_rms 0.166
_refine_ls_extinction_method none
_refine_ls_goodness_of_fit_ref 1.217
_refine_ls_hydrogen_treatment mixed
_refine_ls_matrix_type full
_refine_ls_number_parameters 564
_refine_ls_number_reflns 8660
_refine_ls_number_restraints 64
_refine_ls_restrained_S_all 1.228
_refine_ls_R_factor_all 0.0587
_refine_ls_R_factor_gt 0.0546
_refine_ls_shift/su_max 0.092
_refine_ls_shift/su_mean 0.004
_refine_ls_structure_factor_coef Fsqd
_refine_ls_weighting_details 'calc w=1/[\s^2^(Fo^2^)+(0.0451P)^2^+53.7967P] where P=(Fo^2^+2Fc^2^)/3'
_refine_ls_weighting_scheme calc
_refine_ls_wR_factor_gt 0.1442
_refine_ls_wR_factor_ref 0.1462
_reflns_number_gt 7979
_reflns_number_total 8660
_reflns_threshold_expression >2sigma(I)
_cod_data_source_file c5dt02457a2.cif
_cod_data_source_block 7167
_cod_depositor_comments
;
The following automatic conversions were performed:

'_symmetry_cell_setting' value 'Monoclinic' changed to 'monoclinic'
according to
/usr/data/users/saulius/crontab/automatic-downloads/rss-feeds/RSC/lib/dictionaries/cif_core.dic
dictionary named 'cif_core.dic' version 2.4.2 from 2011-04-26.

'_exptl_absorpt_correction_type' value 'MULTI-SCAN' changed to
'multi-scan' according to
/usr/data/users/saulius/crontab/automatic-downloads/rss-feeds/RSC/lib/dictionaries/cif_core.dic
dictionary named 'cif_core.dic' version 2.4.2 from 2011-04-26.

Automatic conversion script
Id: cif_fix_values 3271 2015-04-21 07:52:19Z andrius 

 Adding full bibliography for 7036212--7036213.cif.
;
_cod_original_sg_symbol_H-M P2(1)/n
_cod_database_code 7036213

loop_
_symmetry_equiv_pos_as_xyz
'x, y, z'
'-x+1/2, y+1/2, -z+1/2'
'-x, -y, -z'
'x-1/2, -y-1/2, z-1/2'

loop_
_atom_site_label
_atom_site_type_symbol
_atom_site_fract_x
_atom_site_fract_y
_atom_site_fract_z
_atom_site_U_iso_or_equiv
_atom_site_adp_type
_atom_site_occupancy
_atom_site_symmetry_multiplicity
_atom_site_calc_flag
_atom_site_refinement_flags
_atom_site_disorder_assembly
_atom_site_disorder_group
Au1 Au 0.50550(3) 0.624446(13) 0.46872(2) 0.03368(13) Uani 1 1 d . . .
In1 In 0.40097(4) 0.48714(2) 0.33369(4) 0.02360(15) Uani 1 1 d . . .
P1 P 0.43054(18) 0.61626(8) 0.32444(16) 0.0309(5) Uani 1 1 d . . .
P2 P 0.58373(18) 0.63781(8) 0.61070(16) 0.0299(5) Uani 1 1 d . . .
P3 P 0.64621(16) 0.48795(9) 0.42845(15) 0.0277(5) Uani 1 1 d . . .
S1 S 0.1657(2) 0.45956(13) 0.2570(3) 0.0694(9) Uani 1 1 d . . .
O1 O 0.4106(5) 0.5622(2) 0.2871(4) 0.0402(15) Uani 1 1 d . . .
O2 O 0.5591(4) 0.4765(2) 0.3606(4) 0.0348(14) Uani 1 1 d . . .
O3 O 0.6307(5) 0.5914(2) 0.6616(4) 0.0351(14) Uani 1 1 d . . .
O4 O 0.6201(5) 0.4953(2) 0.5280(4) 0.0340(14) Uani 1 1 d . . .
O5 O 0.4206(6) 0.4706(3) 0.1862(4) 0.0438(16) Uani 1 1 d D . .
H5Q H 0.3727 0.4838 0.1558 0.066 Uiso 1 1 calc RD . .
H5P H 0.459(4) 0.496(2) 0.181(7) 0.066 Uiso 1 1 d D . .
O6 O 0.2345(5) 0.4957(3) 0.3103(5) 0.0466(17) Uani 1 1 d . . .
C1 C 0.0863(14) 0.4991(7) 0.1886(12) 0.102(6) Uani 1 1 d U . .
H1A H 0.1265 0.5266 0.1608 0.123 Uiso 1 1 calc R . .
H1B H 0.0526 0.4791 0.1393 0.123 Uiso 1 1 calc R . .
C2 C 0.009(2) 0.5207(12) 0.251(2) 0.178(11) Uani 1 1 d U . .
H2A H 0.0290 0.5560 0.2669 0.213 Uiso 1 1 calc R . .
H2B H -0.0576 0.5222 0.2179 0.213 Uiso 1 1 calc R . .
C3 C -0.0014(17) 0.4926(10) 0.3309(18) 0.137(8) Uani 1 1 d U . .
H3A H -0.0737 0.4831 0.3381 0.165 Uiso 1 1 calc R . .
H3B H 0.0204 0.5134 0.3841 0.165 Uiso 1 1 calc R . .
C4 C 0.0635(13) 0.4450(8) 0.3263(13) 0.107(6) Uani 1 1 d U . .
H4A H 0.0234 0.4164 0.3000 0.129 Uiso 1 1 calc R . .
H4B H 0.0884 0.4351 0.3880 0.129 Uiso 1 1 calc R . .
C1A C 0.5080(7) 0.6486(4) 0.2386(6) 0.035(2) Uani 1 1 d . . .
C2A C 0.5518(8) 0.6962(4) 0.2583(8) 0.046(2) Uani 1 1 d . . .
H2A1 H 0.5442 0.7109 0.3168 0.056 Uiso 1 1 calc R . .
C3A C 0.6050(9) 0.7212(5) 0.1941(10) 0.060(3) Uani 1 1 d . . .
H3A1 H 0.6314 0.7540 0.2079 0.072 Uiso 1 1 calc R . .
C4A C 0.6214(10) 0.7009(6) 0.1112(11) 0.072(4) Uani 1 1 d . . .
H4A1 H 0.6605 0.7188 0.0680 0.086 Uiso 1 1 calc R . .
C5A C 0.5797(10) 0.6527(6) 0.0898(9) 0.065(3) Uani 1 1 d . . .
H5A H 0.5901 0.6379 0.0317 0.078 Uiso 1 1 calc R . .
C6A C 0.5233(9) 0.6269(4) 0.1543(8) 0.050(3) Uani 1 1 d . . .
H6A H 0.4952 0.5944 0.1403 0.061 Uiso 1 1 calc R . .
C1B C 0.3100(7) 0.6516(4) 0.3154(7) 0.041(2) Uani 1 1 d . . .
C2B C 0.2970(11) 0.6968(5) 0.3585(10) 0.071(4) Uani 1 1 d . . .
H2B1 H 0.3502 0.7097 0.3970 0.085 Uiso 1 1 calc R . .
C3B C 0.2077(13) 0.7245(7) 0.3474(14) 0.098(6) Uani 1 1 d . . .
H3B1 H 0.1996 0.7557 0.3791 0.117 Uiso 1 1 calc R . .
C4B C 0.1334(13) 0.7075(8) 0.2923(16) 0.102(6) Uani 1 1 d . . .
H4B1 H 0.0718 0.7262 0.2858 0.123 Uiso 1 1 calc R . .
C5B C 0.1459(13) 0.6624(10) 0.2443(14) 0.114(7) Uani 1 1 d . . .
H5B H 0.0946 0.6510 0.2024 0.137 Uiso 1 1 calc R . .
C6B C 0.2338(10) 0.6345(6) 0.2582(11) 0.079(4) Uani 1 1 d . . .
H6B H 0.2415 0.6029 0.2276 0.095 Uiso 1 1 calc R . .
C1C C 0.6873(7) 0.6843(3) 0.6016(6) 0.034(2) Uani 1 1 d . . .
C2C C 0.7728(8) 0.6813(4) 0.6593(8) 0.046(2) Uani 1 1 d . . .
H2C H 0.7793 0.6539 0.7012 0.055 Uiso 1 1 calc R . .
C3C C 0.8491(9) 0.7182(5) 0.6561(9) 0.058(3) Uani 1 1 d . . .
H3C H 0.9068 0.7159 0.6961 0.070 Uiso 1 1 calc R . .
C4C C 0.8407(9) 0.7576(5) 0.5955(9) 0.059(3) Uani 1 1 d . . .
H4C H 0.8935 0.7822 0.5921 0.071 Uiso 1 1 calc R . .
C5C C 0.7539(10) 0.7616(5) 0.5383(9) 0.060(3) Uani 1 1 d . . .
H5C H 0.7464 0.7899 0.4986 0.073 Uiso 1 1 calc R . .
C6C C 0.6792(8) 0.7245(4) 0.5395(7) 0.047(2) Uani 1 1 d . . .
H6C H 0.6225 0.7264 0.4982 0.056 Uiso 1 1 calc R . .
C1D C 0.4974(7) 0.6705(3) 0.6886(7) 0.036(2) Uani 1 1 d . . .
C2D C 0.4970(10) 0.6598(5) 0.7794(8) 0.058(3) Uani 1 1 d . . .
H2D H 0.5402 0.6339 0.8034 0.070 Uiso 1 1 calc R . .
C3D C 0.4327(12) 0.6871(5) 0.8385(9) 0.073(4) Uani 1 1 d . . .
H3D H 0.4331 0.6802 0.9020 0.088 Uiso 1 1 calc R . .
C4D C 0.3690(10) 0.7243(5) 0.8007(10) 0.065(4) Uani 1 1 d . . .
H4D H 0.3239 0.7424 0.8385 0.078 Uiso 1 1 calc R . .
C5D C 0.3708(9) 0.7347(5) 0.7114(9) 0.060(3) Uani 1 1 d . . .
H5D H 0.3290 0.7613 0.6876 0.072 Uiso 1 1 calc R . .
C6D C 0.4317(9) 0.7080(4) 0.6532(8) 0.051(3) Uani 1 1 d . . .
H6D H 0.4291 0.7149 0.5897 0.061 Uiso 1 1 calc R . .
C1E C 0.7131(7) 0.5444(3) 0.3900(6) 0.034(2) Uani 1 1 d . . .
C2E C 0.7114(8) 0.5572(5) 0.2971(8) 0.053(3) Uani 1 1 d . . .
H2E H 0.6728 0.5373 0.2547 0.064 Uiso 1 1 calc R . .
C3E C 0.7653(10) 0.5984(6) 0.2675(9) 0.070(4) Uani 1 1 d . . .
H3E H 0.7644 0.6067 0.2045 0.084 Uiso 1 1 calc R . .
C4E C 0.8225(10) 0.6288(5) 0.3299(11) 0.070(4) Uani 1 1 d . . .
H4E H 0.8603 0.6571 0.3093 0.084 Uiso 1 1 calc R . .
C5E C 0.8222(11) 0.6164(5) 0.4209(10) 0.069(4) Uani 1 1 d . . .
H5E H 0.8590 0.6368 0.4638 0.083 Uiso 1 1 calc R . .
C6E C 0.7687(9) 0.5744(5) 0.4506(8) 0.055(3) Uani 1 1 d . . .
H6E H 0.7701 0.5661 0.5136 0.066 Uiso 1 1 calc R . .
C1G C 0.7350(7) 0.4351(3) 0.4222(6) 0.0318(19) Uani 1 1 d . . .
C2G C 0.7965(9) 0.4215(4) 0.4979(7) 0.050(3) Uani 1 1 d . . .
H2G H 0.7896 0.4393 0.5537 0.059 Uiso 1 1 calc R . .
C3G C 0.8667(10) 0.3827(5) 0.4925(9) 0.061(3) Uani 1 1 d . . .
H3G H 0.9071 0.3740 0.5447 0.073 Uiso 1 1 calc R . .
C4G C 0.8790(10) 0.3565(5) 0.4118(9) 0.060(3) Uani 1 1 d . . .
H4G H 0.9283 0.3302 0.4085 0.072 Uiso 1 1 calc R . .
C5G C 0.8187(10) 0.3689(4) 0.3351(9) 0.056(3) Uani 1 1 d . . .
H5G H 0.8273 0.3512 0.2795 0.068 Uiso 1 1 calc R . .
C6G C 0.7448(8) 0.4078(4) 0.3407(7) 0.044(2) Uani 1 1 d . . .
H6G H 0.7020 0.4155 0.2894 0.053 Uiso 1 1 calc R . .
S1S S 0.3301(5) 0.5248(2) 0.9551(4) 0.0594(18) Uani 0.496(6) 1 d PD A 1
O1S O 0.3773(17) 0.5357(9) 1.0356(11) 0.109(8) Uiso 0.496(6) 1 d PD A 1
O2S O 0.2968(13) 0.4769(5) 0.9491(13) 0.081(6) Uiso 0.496(6) 1 d PD A 1
O3S O 0.3849(14) 0.5394(7) 0.8811(11) 0.093(7) Uiso 0.496(6) 1 d PD A 1
C1S C 0.2190(13) 0.5658(7) 0.9441(15) 0.135(16) Uiso 0.496(6) 1 d PD A 1
F1 F 0.1741(16) 0.5583(9) 0.8676(14) 0.156(10) Uiso 0.496(6) 1 d PD A 1
F2 F 0.2472(19) 0.6107(6) 0.9476(19) 0.176(12) Uiso 0.496(6) 1 d PD A 1
F3 F 0.1579(17) 0.5558(11) 1.0059(18) 0.223(16) Uiso 0.496(6) 1 d PD A 1
O3W O 0.911(3) 0.6331(13) 0.865(2) 0.128(10) Uiso 0.496(6) 1 d P A 1
S2S S 0.9675(9) 0.6611(4) 0.9041(5) 0.114(4) Uani 0.504(6) 1 d PD A 2
O4S O 0.8627(17) 0.6622(17) 0.877(2) 0.24(2) Uiso 0.504(6) 1 d PD A 2
O5S O 1.002(3) 0.7090(8) 0.907(2) 0.185(15) Uiso 0.504(6) 1 d PD A 2
O6S O 1.018(3) 0.6305(13) 0.848(2) 0.36(4) Uiso 0.504(6) 1 d PD A 2
C2S C 0.9656(18) 0.6358(8) 1.0164(12) 0.116(13) Uiso 0.504(6) 1 d PD A 2
F4 F 1.0531(17) 0.6370(12) 1.0528(16) 0.206(14) Uiso 0.504(6) 1 d PD A 2
F5 F 0.9305(19) 0.5913(7) 1.0170(15) 0.154(10) Uiso 0.504(6) 1 d PD A 2
F6 F 0.906(2) 0.6617(10) 1.0641(15) 0.209(14) Uiso 0.504(6) 1 d PD A 2
O2W O 0.317(2) 0.5288(10) 1.0517(17) 0.105(8) Uiso 0.504(6) 1 d P A 2
O1W O 0.7032(17) 0.5981(7) 0.9101(11) 0.179(8) Uani 1 1 d . . .

loop_
_atom_site_aniso_label
_atom_site_aniso_U_11
_atom_site_aniso_U_22
_atom_site_aniso_U_33
_atom_site_aniso_U_23
_atom_site_aniso_U_13
_atom_site_aniso_U_12
Au1 0.0382(2) 0.0285(2) 0.0339(2) -0.00080(14) -0.00849(15) -0.00067(14)
In1 0.0270(3) 0.0216(3) 0.0221(3) 0.0000(2) -0.0007(2) 0.0001(2)
P1 0.0376(12) 0.0233(11) 0.0314(12) 0.0024(9) -0.0055(10) -0.0004(9)
P2 0.0344(12) 0.0234(11) 0.0317(12) -0.0004(9) -0.0053(9) -0.0031(9)
P3 0.0257(11) 0.0325(12) 0.0250(11) -0.0026(9) 0.0018(8) 0.0019(9)
S1 0.0459(16) 0.0579(19) 0.103(3) -0.0162(18) -0.0185(17) -0.0042(14)
O1 0.058(4) 0.030(3) 0.032(3) 0.007(3) -0.008(3) -0.009(3)
O2 0.027(3) 0.045(4) 0.033(3) -0.004(3) -0.001(3) 0.001(3)
O3 0.041(4) 0.024(3) 0.039(4) -0.003(3) -0.005(3) -0.005(3)
O4 0.033(3) 0.041(4) 0.028(3) -0.002(3) 0.007(3) 0.003(3)
O5 0.060(4) 0.043(4) 0.029(3) 0.001(3) -0.002(3) 0.001(3)
O6 0.030(3) 0.049(4) 0.060(4) -0.007(4) -0.007(3) 0.000(3)
C1 0.095(11) 0.111(12) 0.099(11) 0.033(10) -0.036(9) -0.017(9)
C2 0.158(17) 0.166(17) 0.209(19) 0.009(16) -0.002(15) 0.074(15)
C3 0.099(12) 0.165(16) 0.151(15) -0.040(13) 0.062(12) -0.009(12)
C4 0.080(10) 0.135(13) 0.108(12) 0.016(10) 0.003(9) -0.041(10)
C1A 0.032(5) 0.033(5) 0.040(5) 0.006(4) -0.003(4) 0.005(4)
C2A 0.043(6) 0.040(6) 0.056(7) 0.005(5) 0.000(5) -0.005(5)
C3A 0.050(7) 0.049(7) 0.082(9) 0.022(6) 0.005(6) -0.007(5)
C4A 0.051(7) 0.081(10) 0.085(10) 0.032(8) 0.019(7) 0.001(7)
C5A 0.061(8) 0.082(10) 0.051(7) 0.005(7) 0.012(6) 0.016(7)
C6A 0.055(7) 0.044(6) 0.053(7) 0.007(5) 0.004(5) 0.008(5)
C1B 0.038(5) 0.038(6) 0.045(6) 0.022(5) -0.003(4) -0.001(4)
C2B 0.065(8) 0.059(8) 0.087(10) 0.002(7) -0.002(7) 0.020(7)
C3B 0.079(11) 0.090(12) 0.125(15) 0.027(11) 0.028(11) 0.043(10)
C4B 0.066(10) 0.093(13) 0.148(18) 0.056(13) -0.002(11) 0.033(10)
C5B 0.059(10) 0.16(2) 0.119(15) 0.037(15) -0.029(10) 0.016(12)
C6B 0.054(8) 0.092(11) 0.089(10) 0.007(8) -0.028(7) 0.015(7)
C1C 0.037(5) 0.028(5) 0.036(5) -0.007(4) -0.003(4) -0.003(4)
C2C 0.041(6) 0.047(6) 0.050(6) -0.001(5) -0.006(5) -0.001(5)
C3C 0.047(6) 0.064(8) 0.064(8) -0.016(6) -0.002(5) -0.018(6)
C4C 0.050(7) 0.056(7) 0.073(8) -0.009(6) 0.010(6) -0.027(6)
C5C 0.067(8) 0.048(7) 0.067(8) 0.003(6) 0.024(6) -0.015(6)
C6C 0.051(6) 0.045(6) 0.044(6) 0.007(5) -0.001(5) -0.014(5)
C1D 0.036(5) 0.028(5) 0.043(5) -0.003(4) -0.001(4) -0.004(4)
C2D 0.072(8) 0.052(7) 0.051(7) 0.014(5) 0.012(6) 0.012(6)
C3D 0.105(11) 0.067(9) 0.049(7) 0.009(6) 0.019(7) 0.016(8)
C4D 0.054(7) 0.056(8) 0.087(10) -0.016(7) 0.029(7) 0.001(6)
C5D 0.047(6) 0.062(8) 0.071(8) -0.002(6) 0.001(6) 0.017(6)
C6D 0.059(7) 0.046(6) 0.048(6) -0.006(5) -0.006(5) 0.015(5)
C1E 0.031(5) 0.031(5) 0.039(5) 0.000(4) 0.001(4) 0.006(4)
C2E 0.048(6) 0.065(7) 0.047(6) 0.021(5) -0.008(5) -0.003(5)
C3E 0.066(8) 0.081(10) 0.064(8) 0.046(8) 0.011(7) 0.000(7)
C4E 0.064(8) 0.042(7) 0.104(12) 0.021(7) 0.022(8) -0.004(6)
C5E 0.073(9) 0.057(8) 0.078(9) -0.018(7) 0.018(7) -0.024(6)
C6E 0.059(7) 0.059(7) 0.047(6) -0.011(5) 0.011(5) -0.020(6)
C1G 0.030(4) 0.034(5) 0.032(5) -0.001(4) 0.008(4) -0.001(4)
C2G 0.057(7) 0.055(7) 0.037(6) -0.004(5) -0.006(5) 0.011(5)
C3G 0.058(7) 0.058(7) 0.066(8) 0.001(6) -0.004(6) 0.025(6)
C4G 0.063(8) 0.047(7) 0.070(8) -0.001(6) 0.007(6) 0.021(6)
C5G 0.067(8) 0.041(6) 0.062(7) -0.021(5) 0.015(6) 0.003(5)
C6G 0.050(6) 0.043(6) 0.039(5) -0.007(4) 0.005(5) 0.002(5)
S1S 0.080(4) 0.068(4) 0.030(3) 0.001(3) -0.003(3) -0.009(3)
S2S 0.156(9) 0.122(8) 0.062(5) 0.034(5) -0.037(5) -0.082(7)
O1W 0.27(2) 0.157(15) 0.110(12) -0.014(11) -0.019(13) 0.012(15)

loop_
_atom_type_symbol
_atom_type_description
_atom_type_scat_dispersion_real
_atom_type_scat_dispersion_imag
_atom_type_scat_source
C C 0.0033 0.0016 'International Tables Vol C Tables 4.2.6.8 and 6.1.1.4'
H H 0.0000 0.0000 'International Tables Vol C Tables 4.2.6.8 and 6.1.1.4'
O O 0.0106 0.0060 'International Tables Vol C Tables 4.2.6.8 and 6.1.1.4'
F F 0.0171 0.0103 'International Tables Vol C Tables 4.2.6.8 and 6.1.1.4'
P P 0.1023 0.0942 'International Tables Vol C Tables 4.2.6.8 and 6.1.1.4'
S S 0.1246 0.1234 'International Tables Vol C Tables 4.2.6.8 and 6.1.1.4'
In In -0.7276 1.3100 'International Tables Vol C Tables 4.2.6.8 and 6.1.1.4'
Au Au -2.0133 8.8022 'International Tables Vol C Tables 4.2.6.8 and 6.1.1.4'

loop_
_geom_angle_atom_site_label_1
_geom_angle_atom_site_label_2
_geom_angle_atom_site_label_3
_geom_angle
_geom_angle_site_symmetry_1
_geom_angle_site_symmetry_3
P1 Au1 P2 176.38(8) . .
O1 In1 O4 96.8(3) . 3_666
O1 In1 O3 161.4(2) . 3_666
O4 In1 O3 98.8(2) 3_666 3_666
O1 In1 O2 96.8(3) . .
O4 In1 O2 90.0(2) 3_666 .
O3 In1 O2 93.4(2) 3_666 .
O1 In1 O6 85.5(3) . .
O4 In1 O6 88.5(3) 3_666 .
O3 In1 O6 84.8(3) 3_666 .
O2 In1 O6 177.5(3) . .
O1 In1 O5 81.8(3) . .
O4 In1 O5 178.3(3) 3_666 .
O3 In1 O5 82.4(3) 3_666 .
O2 In1 O5 91.1(3) . .
O6 In1 O5 90.4(3) . .
O1 P1 C1B 107.6(4) . .
O1 P1 C1A 105.8(4) . .
C1B P1 C1A 101.9(4) . .
O1 P1 Au1 118.3(3) . .
C1B P1 Au1 111.3(4) . .
C1A P1 Au1 110.5(3) . .
O3 P2 C1C 105.7(4) . .
O3 P2 C1D 108.1(4) . .
C1C P2 C1D 101.8(4) . .
O3 P2 Au1 118.3(3) . .
C1C P2 Au1 110.3(3) . .
C1D P2 Au1 111.2(3) . .
O4 P3 O2 117.9(4) . .
O4 P3 C1G 107.8(4) . .
O2 P3 C1G 106.7(4) . .
O4 P3 C1E 108.5(4) . .
O2 P3 C1E 108.5(4) . .
C1G P3 C1E 106.9(4) . .
O6 S1 C4 107.1(7) . .
O6 S1 C1 105.1(7) . .
C4 S1 C1 90.5(9) . .
P1 O1 In1 139.7(4) . .
P3 O2 In1 144.0(4) . .
P2 O3 In1 135.2(4) . 3_666
P3 O4 In1 172.4(4) . 3_666
S1 O6 In1 126.1(4) . .
C2 C1 S1 106.1(15) . .
C3 C2 C1 113(2) . .
C2 C3 C4 109.3(18) . .
C3 C4 S1 106.6(14) . .
C6A C1A C2A 118.9(10) . .
C6A C1A P1 121.1(8) . .
C2A C1A P1 120.0(8) . .
C3A C2A C1A 120.3(11) . .
C4A C3A C2A 122.0(12) . .
C3A C4A C5A 119.0(12) . .
C6A C5A C4A 119.7(12) . .
C1A C6A C5A 120.0(11) . .
C2B C1B C6B 118.4(11) . .
C2B C1B P1 121.8(9) . .
C6B C1B P1 119.6(10) . .
C1B C2B C3B 121.3(16) . .
C4B C3B C2B 120.1(18) . .
C3B C4B C5B 120.1(16) . .
C6B C5B C4B 119.1(18) . .
C1B C6B C5B 120.9(17) . .
C2C C1C C6C 119.2(9) . .
C2C C1C P2 120.4(8) . .
C6C C1C P2 120.3(7) . .
C1C C2C C3C 120.6(11) . .
C4C C3C C2C 120.1(11) . .
C3C C4C C5C 119.7(10) . .
C6C C5C C4C 120.4(12) . .
C5C C6C C1C 119.8(11) . .
C2D C1D C6D 119.4(10) . .
C2D C1D P2 121.9(8) . .
C6D C1D P2 118.7(8) . .
C1D C2D C3D 120.7(11) . .
C4D C3D C2D 118.2(12) . .
C5D C4D C3D 120.5(11) . .
C4D C5D C6D 121.9(12) . .
C5D C6D C1D 119.4(11) . .
C6E C1E C2E 118.8(10) . .
C6E C1E P3 121.1(8) . .
C2E C1E P3 120.0(8) . .
C3E C2E C1E 120.1(12) . .
C2E C3E C4E 120.7(12) . .
C5E C4E C3E 118.7(11) . .
C4E C5E C6E 120.6(13) . .
C5E C6E C1E 121.1(12) . .
C6G C1G C2G 118.8(9) . .
C6G C1G P3 120.4(7) . .
C2G C1G P3 120.8(7) . .
C3G C2G C1G 121.1(10) . .
C2G C3G C4G 120.7(11) . .
C3G C4G C5G 119.8(10) . .
C4G C5G C6G 119.9(10) . .
C1G C6G C5G 119.8(10) . .
O2S S1S O1S 113.5(12) . .
O2S S1S O3S 112.8(11) . .
O1S S1S O3S 113.3(12) . .
O2S S1S C1S 107.0(10) . .
O1S S1S C1S 107.6(11) . .
O3S S1S C1S 101.5(9) . .
F2 C1S F3 111.5(18) . .
F2 C1S F1 108.4(17) . .
F3 C1S F1 108.4(17) . .
F2 C1S S1S 108.8(14) . .
F3 C1S S1S 109.9(15) . .
F1 C1S S1S 109.9(14) . .
O6S S2S O5S 114.4(17) . .
O6S S2S O4S 109.4(16) . .
O5S S2S O4S 108.3(16) . .
O6S S2S C2S 111.3(15) . .
O5S S2S C2S 109.7(13) . .
O4S S2S C2S 103.1(13) . .
F5 C2S F4 110.5(18) . .
F5 C2S F6 105.4(17) . .
F4 C2S F6 109.0(18) . .
F5 C2S S2S 111.6(15) . .
F4 C2S S2S 110.6(15) . .
F6 C2S S2S 109.7(15) . .

loop_
_geom_bond_atom_site_label_1
_geom_bond_atom_site_label_2
_geom_bond_distance
_geom_bond_site_symmetry_2
Au1 P1 2.300(2) .
Au1 P2 2.304(2) .
In1 O1 2.073(6) .
In1 O4 2.086(6) 3_666
In1 O3 2.086(6) 3_666
In1 O2 2.103(6) .
In1 O6 2.195(7) .
In1 O5 2.207(7) .
P1 O1 1.526(7) .
P1 C1B 1.820(10) .
P1 C1A 1.828(10) .
P2 O3 1.535(6) .
P2 C1C 1.818(9) .
P2 C1D 1.825(10) .
P3 O4 1.507(6) .
P3 O2 1.512(6) .
P3 C1G 1.798(9) .
P3 C1E 1.802(9) .
S1 O6 1.501(7) .
S1 C4 1.730(17) .
S1 C1 1.749(16) .
O3 In1 2.086(6) 3_666
O4 In1 2.086(6) 3_666
C1 C2 1.48(3) .
C2 C3 1.39(3) .
C3 C4 1.50(3) .
C1A C6A 1.368(15) .
C1A C2A 1.389(14) .
C2A C3A 1.344(15) .
C3A C4A 1.337(19) .
C4A C5A 1.40(2) .
C5A C6A 1.379(17) .
C1B C2B 1.344(17) .
C1B C6B 1.353(16) .
C2B C3B 1.374(19) .
C3B C4B 1.31(3) .
C4B C5B 1.38(3) .
C5B C6B 1.37(2) .
C1C C2C 1.378(13) .
C1C C6C 1.384(14) .
C2C C3C 1.382(15) .
C3C C4C 1.355(18) .
C4C C5C 1.389(18) .
C5C C6C 1.370(15) .
C1D C2D 1.349(15) .
C1D C6D 1.387(14) .
C2D C3D 1.407(17) .
C3D C4D 1.378(19) .
C4D C5D 1.327(18) .
C5D C6D 1.364(16) .
C1E C6E 1.371(14) .
C1E C2E 1.391(14) .
C2E C3E 1.357(16) .
C3E C4E 1.40(2) .
C4E C5E 1.36(2) .
C5E C6E 1.369(16) .
C1G C6G 1.390(13) .
C1G C2G 1.391(13) .
C2G C3G 1.364(15) .
C3G C4G 1.371(17) .
C4G C5G 1.385(17) .
C5G C6G 1.401(15) .
S1S O2S 1.323(12) .
S1S O1S 1.337(13) .
S1S O3S 1.359(13) .
S1S C1S 1.799(13) .
C1S F2 1.226(17) .
C1S F3 1.242(17) .
C1S F1 1.258(17) .
S2S O6S 1.319(16) .
S2S O5S 1.325(16) .
S2S O4S 1.409(17) .
S2S C2S 1.761(15) .
C2S F5 1.245(17) .
C2S F4 1.243(17) .
C2S F6 1.247(17) .
